data_7243959
loop_
_publ_author_name
'Alizadeh, Hanie'
'Mirzaei, Masoud'
'Saljooghi, Amir Sh.'
'Jodaian, Vida'
'Bazargan, Maryam'
'Mague, Joel T.'
'Gomila, Rosa M.'
'Frontera, Antonio'

_publ_section_title
;
 Coordination complexes of zinc and manganese based on
 pyridine-2,5-dicarboxylic acid N-oxide: DFT studies and antiproliferative
 activities consideration
;
_journal_issue 59
_journal_name_full 'RSC Advances'
_journal_page_first 37403
_journal_page_last 37412
_journal_paper_doi 10.1039/D1RA08258B
_journal_volume 11
_journal_year 2021
_chemical_formula_moiety 'C24 H12 N4 O8 Zn, 2(H2 O)'
_chemical_formula_sum 'C24 H16 N4 O10 Zn'
_chemical_formula_weight 585.78
_space_group_crystal_system monoclinic
_space_group_IT_number 14
_space_group_name_Hall '-P 2ybc'
_space_group_name_H-M_alt 'P 1 21/c 1'
_atom_sites_solution_hydrogens mixed
_atom_sites_solution_primary dual
_atom_sites_solution_secondary difmap
_audit_creation_method SHELXL-2018/1
_audit_update_record
;
2020-06-12 deposited with the CCDC.	2021-11-15 downloaded from the CCDC.
;
_cell_angle_alpha 90
_cell_angle_beta 93.303(2)
_cell_angle_gamma 90
_cell_formula_units_Z 4
_cell_length_a 13.7121(19)
_cell_length_b 17.737(3)
_cell_length_c 9.5694(13)
_cell_measurement_reflns_used 4574
_cell_measurement_temperature 150(2)
_cell_measurement_theta_max 25.636
_cell_measurement_theta_min 2.296
_cell_volume 2323.5(6)
_computing_cell_refinement '<i>SAINT</i> (Bruker, 2016)'
_computing_data_collection '<i>APEX3</i> (Bruker, 2016)'
_computing_data_reduction '<i>SAINT</i>  (Bruker, 2016)'
_computing_molecular_graphics '<i>DIAMOND</i> (Brandenburg & Putz, 2012)'
_computing_publication_material '<i>SHELXTL</i> (Bruker, 2016)'
_computing_structure_refinement '<i>SHELXL 2018/3</i> (Sheldrick, 2015<i>b</i>)'
_computing_structure_solution '<i>SHELXT/5</i> (Sheldrick, 2015<i>a</i>)'
_diffrn_ambient_temperature 150(2)
_diffrn_detector_area_resol_mean 8.3333
_diffrn_measured_fraction_theta_full 0.990
_diffrn_measured_fraction_theta_max 0.990
_diffrn_measurement_device_type 'Bruker Smart APEX CCD'
_diffrn_measurement_method '\w scans'
_diffrn_radiation_monochromator graphite
_diffrn_radiation_type MoK\a
_diffrn_radiation_wavelength 0.71073
_diffrn_reflns_av_R_equivalents 0.0693
_diffrn_reflns_av_unetI/netI 0.0919
_diffrn_reflns_Laue_measured_fraction_full 0.990
_diffrn_reflns_Laue_measured_fraction_max 0.990
_diffrn_reflns_limit_h_max 18
_diffrn_reflns_limit_h_min -18
_diffrn_reflns_limit_k_max 23
_diffrn_reflns_limit_k_min -23
_diffrn_reflns_limit_l_max 12
_diffrn_reflns_limit_l_min -12
_diffrn_reflns_number 21604
_diffrn_reflns_point_group_measured_fraction_full 0.990
_diffrn_reflns_point_group_measured_fraction_max 0.990
_diffrn_reflns_theta_full 28.368
_diffrn_reflns_theta_max 28.368
_diffrn_reflns_theta_min 1.488
_diffrn_source 'fine-focus sealed tube'
_exptl_absorpt_coefficient_mu 1.127
_exptl_absorpt_correction_T_max 0.88
_exptl_absorpt_correction_T_min 0.71
_exptl_absorpt_correction_type multi-scan
_exptl_absorpt_process_details 'SADABS  (Krause <i>et al.</i>, 2015)'
_exptl_crystal_colour colourless
_exptl_crystal_density_diffrn 1.675
_exptl_crystal_density_method 'not measured'
_exptl_crystal_description plate
_exptl_crystal_F_000 1192
_exptl_crystal_size_max 0.320
_exptl_crystal_size_mid 0.128
_exptl_crystal_size_min 0.112
_exptl_transmission_factor_max 0.862
_exptl_transmission_factor_min 0.731
_refine_diff_density_max 1.007
_refine_diff_density_min -0.617
_refine_diff_density_rms 0.102
_refine_ls_extinction_method none
_refine_ls_goodness_of_fit_ref 1.047
_refine_ls_hydrogen_treatment constr
_refine_ls_matrix_type full
_refine_ls_number_parameters 352
_refine_ls_number_reflns 5756
_refine_ls_number_restraints 0
_refine_ls_restrained_S_all 1.047
_refine_ls_R_factor_all 0.0798
_refine_ls_R_factor_gt 0.0490
_refine_ls_shift/su_max 0.002
_refine_ls_shift/su_mean 0.000
_refine_ls_structure_factor_coef Fsqd
_refine_ls_weighting_details 'w=1/[\s^2^(Fo^2^)+(0.0449P)^2^+0.3514P] where P=(Fo^2^+2Fc^2^)/3'
_refine_ls_weighting_scheme calc
_refine_ls_wR_factor_gt 0.1168
_refine_ls_wR_factor_ref 0.1298
_reflns_Friedel_coverage 0.000
_reflns_number_gt 4015
_reflns_number_total 5756
_reflns_threshold_expression 'I > 2\s(I)'
_cod_data_source_file d1ra08258b2.cif
_cod_data_source_block JTM1189_0ma_a
_cod_original_sg_symbol_H-M 'P 21/c'
_cod_database_code 7243959
_shelx_shelxl_version_number 2018/1
_shelx_space_group_comment
;
The symmetry employed for this shelxl refinement is uniquely defined
by the following loop, which should always be used as a source of
symmetry information in preference to the above space-group names.
They are only intended as comments.
;
_shelx_estimated_absorpt_t_min 0.714
_shelx_estimated_absorpt_t_max 0.884

loop_
_space_group_symop_operation_xyz
'x, y, z'
'-x, y+1/2, -z+1/2'
'-x, -y, -z'
'x, -y-1/2, z-1/2'

loop_
_atom_site_label
_atom_site_type_symbol
_atom_site_fract_x
_atom_site_fract_y
_atom_site_fract_z
_atom_site_U_iso_or_equiv
_atom_site_adp_type
_atom_site_occupancy
_atom_site_site_symmetry_order
_atom_site_calc_flag
_atom_site_refinement_flags_posn
_atom_site_refinement_flags_adp
_atom_site_refinement_flags_occupancy
_atom_site_disorder_assembly
_atom_site_disorder_group
Zn1 Zn 0.26946(2) 0.56025(2) 0.30579(3) 0.01890(12) Uani 1 1 d . . . . .
O1 O 0.18530(14) 0.49087(10) 0.42450(19) 0.0209(4) Uani 1 1 d . . . . .
O2 O 0.06852(16) 0.40588(12) 0.4483(2) 0.0328(5) Uani 1 1 d . . . . .
O3 O 0.14775(15) 0.55074(9) 0.1598(2) 0.0213(4) Uani 1 1 d . . . . .
O4 O 0.09074(18) 0.43505(11) -0.2902(2) 0.0354(6) Uani 1 1 d . . . . .
H4A H 0.085731 0.425150 -0.379387 0.053 Uiso 1 1 d R U . . .
O5 O 0.05278(17) 0.31394(11) -0.2546(2) 0.0329(5) Uani 1 1 d . . . . .
O6 O 0.33559(14) 0.46916(11) 0.20446(19) 0.0224(4) Uani 1 1 d . . . . .
O7 O 0.4495(2) 0.38035(15) 0.2253(2) 0.0550(8) Uani 1 1 d . . . . .
O8 O 0.38827(14) 0.54328(10) 0.4557(2) 0.0218(4) Uani 1 1 d . . . . .
O9 O 0.35337(16) 0.46110(11) 0.9326(2) 0.0306(5) Uani 1 1 d . . . . .
H9 H 0.349340 0.459443 1.022965 0.046 Uiso 1 1 d R U . . .
O10 O 0.31396(16) 0.33817(11) 0.9222(2) 0.0307(5) Uani 1 1 d . . . . .
N1 N 0.12600(16) 0.47987(12) 0.1247(2) 0.0180(5) Uani 1 1 d . . . . .
N2 N 0.37851(16) 0.47495(12) 0.5128(2) 0.0194(5) Uani 1 1 d . . . . .
N3 N 0.21018(17) 0.65669(12) 0.3961(2) 0.0195(5) Uani 1 1 d . . . . .
N4 N 0.34184(16) 0.64755(12) 0.2040(2) 0.0191(5) Uani 1 1 d . . . . .
C1 C 0.1238(2) 0.44341(14) 0.3776(3) 0.0199(6) Uani 1 1 d . . . . .
C2 C 0.1162(2) 0.42515(15) 0.2224(3) 0.0185(6) Uani 1 1 d . . . . .
C3 C 0.0989(2) 0.35195(15) 0.1785(3) 0.0218(6) Uani 1 1 d . . . . .
H3 H 0.093431 0.313244 0.246262 0.026 Uiso 1 1 calc R U . . .
C4 C 0.0893(2) 0.33403(15) 0.0385(3) 0.0218(6) Uani 1 1 d . . . . .
H4 H 0.080214 0.283208 0.009287 0.026 Uiso 1 1 calc R U . . .
C5 C 0.0931(2) 0.39176(15) -0.0593(3) 0.0201(6) Uani 1 1 d . . . . .
C6 C 0.1125(2) 0.46425(15) -0.0129(3) 0.0203(6) Uani 1 1 d . . . . .
H6 H 0.116447 0.503845 -0.079168 0.024 Uiso 1 1 calc R U . . .
C7 C 0.0769(2) 0.37540(16) -0.2120(3) 0.0238(6) Uani 1 1 d . . . . .
C8 C 0.3892(2) 0.42165(17) 0.2739(3) 0.0262(7) Uani 1 1 d . . . . .
C9 C 0.3741(2) 0.41287(16) 0.4294(3) 0.0220(6) Uani 1 1 d . . . . .
C10 C 0.3568(2) 0.34348(15) 0.4887(3) 0.0252(6) Uani 1 1 d . . . . .
H10 H 0.353715 0.299694 0.431493 0.030 Uiso 1 1 calc R U . . .
C11 C 0.3440(2) 0.33705(15) 0.6301(3) 0.0238(6) Uani 1 1 d . . . . .
H11 H 0.329675 0.289506 0.669853 0.029 Uiso 1 1 calc R U . . .
C12 C 0.3523(2) 0.40102(15) 0.7137(3) 0.0210(6) Uani 1 1 d . . . . .
C13 C 0.3705(2) 0.46939(15) 0.6518(3) 0.0204(6) Uani 1 1 d . . . . .
H13 H 0.377416 0.513320 0.708248 0.024 Uiso 1 1 calc R U . . .
C14 C 0.3380(2) 0.39626(16) 0.8667(3) 0.0237(6) Uani 1 1 d . . . . .
C15 C 0.1440(2) 0.65613(16) 0.4934(3) 0.0235(6) Uani 1 1 d . . . . .
H15 H 0.120530 0.608982 0.524487 0.028 Uiso 1 1 calc R U . . .
C16 C 0.1085(2) 0.72130(16) 0.5503(3) 0.0253(6) Uani 1 1 d . . . . .
H16 H 0.062147 0.719273 0.620314 0.030 Uiso 1 1 calc R U . . .
C17 C 0.1421(2) 0.78983(16) 0.5029(3) 0.0250(6) Uani 1 1 d . . . . .
H17 H 0.119290 0.835694 0.540608 0.030 Uiso 1 1 calc R U . . .
C18 C 0.2095(2) 0.79091(15) 0.3997(3) 0.0234(6) Uani 1 1 d . . . . .
H18 H 0.232435 0.837359 0.364598 0.028 Uiso 1 1 calc R U . . .
C19 C 0.2426(2) 0.72285(14) 0.3491(3) 0.0191(6) Uani 1 1 d . . . . .
C20 C 0.3165(2) 0.71802(15) 0.2415(3) 0.0208(6) Uani 1 1 d . . . . .
C21 C 0.3571(2) 0.78084(15) 0.1808(3) 0.0238(6) Uani 1 1 d . . . . .
H21 H 0.339747 0.830100 0.209459 0.029 Uiso 1 1 calc R U . . .
C22 C 0.4231(2) 0.77105(16) 0.0782(3) 0.0265(7) Uani 1 1 d . . . . .
H22 H 0.450452 0.813557 0.034499 0.032 Uiso 1 1 calc R U . . .
C23 C 0.4489(2) 0.69902(17) 0.0400(3) 0.0256(6) Uani 1 1 d . . . . .
H23 H 0.494058 0.691058 -0.030177 0.031 Uiso 1 1 calc R U . . .
C24 C 0.4071(2) 0.63858(17) 0.1065(3) 0.0247(6) Uani 1 1 d . . . . .
H24 H 0.425610 0.588897 0.081942 0.030 Uiso 1 1 calc R U . . .

loop_
_atom_site_aniso_label
_atom_site_aniso_U_11
_atom_site_aniso_U_22
_atom_site_aniso_U_33
_atom_site_aniso_U_23
_atom_site_aniso_U_13
_atom_site_aniso_U_12
Zn1 0.0268(2) 0.01001(17) 0.0200(2) -0.00069(12) 0.00242(13) -0.00053(12)
O1 0.0274(11) 0.0155(10) 0.0199(10) 0.0001(8) 0.0014(8) -0.0039(8)
O2 0.0475(14) 0.0323(13) 0.0189(11) -0.0009(9) 0.0042(10) -0.0197(10)
O3 0.0339(11) 0.0072(9) 0.0223(11) -0.0017(7) -0.0022(9) -0.0027(8)
O4 0.0659(16) 0.0230(12) 0.0173(11) 0.0002(9) 0.0032(10) -0.0176(10)
O5 0.0566(15) 0.0162(11) 0.0253(12) -0.0042(9) -0.0019(10) -0.0047(10)
O6 0.0329(11) 0.0148(10) 0.0197(10) 0.0000(8) 0.0020(8) 0.0058(8)
O7 0.0738(18) 0.0675(18) 0.0245(13) 0.0039(12) 0.0100(12) 0.0504(15)
O8 0.0304(11) 0.0135(9) 0.0213(11) 0.0040(8) -0.0012(8) -0.0031(8)
O9 0.0502(14) 0.0230(11) 0.0188(11) -0.0019(8) 0.0040(10) -0.0040(10)
O10 0.0438(13) 0.0201(11) 0.0289(12) 0.0061(9) 0.0079(10) 0.0016(9)
N1 0.0259(13) 0.0099(11) 0.0180(12) -0.0007(9) -0.0011(9) -0.0018(9)
N2 0.0261(13) 0.0125(11) 0.0194(12) 0.0017(9) 0.0001(10) 0.0009(9)
N3 0.0255(12) 0.0115(11) 0.0214(12) -0.0020(9) 0.0015(10) -0.0002(9)
N4 0.0249(12) 0.0120(11) 0.0203(12) 0.0009(9) 0.0015(10) 0.0013(9)
C1 0.0267(15) 0.0136(13) 0.0196(14) 0.0010(10) 0.0012(11) -0.0009(11)
C2 0.0240(14) 0.0150(13) 0.0166(14) 0.0032(10) 0.0014(11) -0.0001(10)
C3 0.0321(16) 0.0136(13) 0.0195(15) 0.0021(11) -0.0013(12) -0.0043(11)
C4 0.0300(16) 0.0104(13) 0.0247(15) -0.0013(11) 0.0008(12) -0.0049(11)
C5 0.0221(14) 0.0173(14) 0.0211(14) -0.0011(11) 0.0028(11) -0.0010(11)
C6 0.0259(15) 0.0167(13) 0.0182(14) 0.0018(11) 0.0008(11) -0.0012(11)
C7 0.0304(16) 0.0170(14) 0.0245(15) -0.0009(12) 0.0057(12) -0.0009(12)
C8 0.0338(17) 0.0233(15) 0.0210(15) -0.0009(12) -0.0009(13) 0.0087(13)
C9 0.0251(15) 0.0192(14) 0.0216(15) -0.0010(11) 0.0013(12) 0.0054(11)
C10 0.0351(17) 0.0136(14) 0.0266(16) -0.0006(11) -0.0005(13) 0.0045(12)
C11 0.0339(16) 0.0140(14) 0.0236(15) 0.0021(11) 0.0022(13) 0.0023(12)
C12 0.0241(14) 0.0162(14) 0.0228(15) 0.0025(11) 0.0020(12) 0.0025(11)
C13 0.0267(15) 0.0159(13) 0.0186(14) -0.0032(11) 0.0010(11) 0.0017(11)
C14 0.0274(15) 0.0190(15) 0.0246(16) 0.0016(11) 0.0016(12) 0.0053(12)
C15 0.0252(15) 0.0187(14) 0.0267(16) -0.0025(12) 0.0029(12) -0.0013(11)
C16 0.0254(15) 0.0240(15) 0.0265(16) -0.0051(12) 0.0020(12) 0.0003(12)
C17 0.0281(16) 0.0168(14) 0.0296(17) -0.0084(12) -0.0034(13) 0.0042(11)
C18 0.0302(16) 0.0109(13) 0.0285(16) -0.0019(11) -0.0032(13) -0.0002(11)
C19 0.0240(14) 0.0142(13) 0.0186(14) -0.0007(10) -0.0030(11) -0.0012(11)
C20 0.0261(15) 0.0157(14) 0.0202(15) 0.0000(11) -0.0022(12) 0.0005(11)
C21 0.0288(16) 0.0140(14) 0.0284(16) -0.0002(11) -0.0006(13) -0.0022(11)
C22 0.0293(16) 0.0218(15) 0.0282(17) 0.0059(12) -0.0003(13) -0.0059(12)
C23 0.0246(15) 0.0302(17) 0.0220(16) 0.0004(12) 0.0020(12) -0.0034(12)
C24 0.0273(16) 0.0230(15) 0.0239(15) -0.0015(12) 0.0024(12) 0.0033(12)

loop_
_atom_type_symbol
_atom_type_description
_atom_type_scat_dispersion_real
_atom_type_scat_dispersion_imag
_atom_type_scat_source
C C 0.0033 0.0016 'International Tables Vol C Tables 4.2.6.8 and 6.1.1.4'
H H 0.0000 0.0000 'International Tables Vol C Tables 4.2.6.8 and 6.1.1.4'
N N 0.0061 0.0033 'International Tables Vol C Tables 4.2.6.8 and 6.1.1.4'
O O 0.0106 0.0060 'International Tables Vol C Tables 4.2.6.8 and 6.1.1.4'
Zn Zn 0.2839 1.4301 'International Tables Vol C Tables 4.2.6.8 and 6.1.1.4'

loop_
_geom_angle_atom_site_label_1
_geom_angle_atom_site_label_2
_geom_angle_atom_site_label_3
_geom_angle
_geom_angle_site_symmetry_1
_geom_angle_site_symmetry_3
_geom_angle_publ_flag
O1 Zn1 N3 90.99(8) . . ?
O1 Zn1 N4 169.20(8) . . ?
N3 Zn1 N4 78.21(9) . . ?
O1 Zn1 O6 93.71(7) . . ?
N3 Zn1 O6 175.29(8) . . ?
N4 Zn1 O6 97.09(8) . . ?
O1 Zn1 O3 82.63(7) . . ?
N3 Zn1 O3 91.56(8) . . ?
N4 Zn1 O3 97.33(8) . . ?
O6 Zn1 O3 88.81(7) . . ?
O1 Zn1 O8 88.58(7) . . ?
N3 Zn1 O8 97.88(8) . . ?
N4 Zn1 O8 93.04(8) . . ?
O6 Zn1 O8 82.50(7) . . ?
O3 Zn1 O8 167.22(7) . . ?
C1 O1 Zn1 125.90(18) . . ?
N1 O3 Zn1 113.46(14) . . ?
C7 O4 H4A 112.9 . . ?
C8 O6 Zn1 120.92(18) . . ?
N2 O8 Zn1 108.19(15) . . ?
C14 O9 H9 115.3 . . ?
O3 N1 C6 117.2(2) . . ?
O3 N1 C2 122.0(2) . . ?
C6 N1 C2 120.8(2) . . ?
O8 N2 C13 119.1(2) . . ?
O8 N2 C9 119.7(2) . . ?
C13 N2 C9 121.2(2) . . ?
C15 N3 C19 119.4(2) . . ?
C15 N3 Zn1 125.06(18) . . ?
C19 N3 Zn1 115.52(18) . . ?
C24 N4 C20 119.2(2) . . ?
C24 N4 Zn1 125.89(19) . . ?
C20 N4 Zn1 114.94(18) . . ?
O2 C1 O1 125.8(3) . . ?
O2 C1 C2 114.2(2) . . ?
O1 C1 C2 120.0(2) . . ?
N1 C2 C3 119.0(2) . . ?
N1 C2 C1 121.1(2) . . ?
C3 C2 C1 119.9(2) . . ?
C4 C3 C2 121.2(2) . . ?
C4 C3 H3 119.4 . . ?
C2 C3 H3 119.4 . . ?
C3 C4 C5 118.7(2) . . ?
C3 C4 H4 120.6 . . ?
C5 C4 H4 120.6 . . ?
C6 C5 C4 118.9(3) . . ?
C6 C5 C7 120.7(2) . . ?
C4 C5 C7 120.4(2) . . ?
N1 C6 C5 121.2(3) . . ?
N1 C6 H6 119.4 . . ?
C5 C6 H6 119.4 . . ?
O5 C7 O4 125.5(3) . . ?
O5 C7 C5 122.0(3) . . ?
O4 C7 C5 112.5(2) . . ?
O7 C8 O6 125.5(3) . . ?
O7 C8 C9 116.5(3) . . ?
O6 C8 C9 117.9(2) . . ?
N2 C9 C10 118.9(3) . . ?
N2 C9 C8 119.1(2) . . ?
C10 C9 C8 121.9(3) . . ?
C11 C10 C9 120.8(3) . . ?
C11 C10 H10 119.6 . . ?
C9 C10 H10 119.6 . . ?
C10 C11 C12 119.1(3) . . ?
C10 C11 H11 120.5 . . ?
C12 C11 H11 120.5 . . ?
C13 C12 C11 118.8(3) . . ?
C13 C12 C14 120.6(2) . . ?
C11 C12 C14 120.5(2) . . ?
N2 C13 C12 121.1(3) . . ?
N2 C13 H13 119.4 . . ?
C12 C13 H13 119.4 . . ?
O10 C14 O9 124.7(3) . . ?
O10 C14 C12 122.2(3) . . ?
O9 C14 C12 113.2(2) . . ?
N3 C15 C16 122.6(3) . . ?
N3 C15 H15 118.7 . . ?
C16 C15 H15 118.7 . . ?
C15 C16 C17 118.3(3) . . ?
C15 C16 H16 120.8 . . ?
C17 C16 H16 120.8 . . ?
C16 C17 C18 119.4(3) . . ?
C16 C17 H17 120.3 . . ?
C18 C17 H17 120.3 . . ?
C19 C18 C17 118.7(3) . . ?
C19 C18 H18 120.7 . . ?
C17 C18 H18 120.7 . . ?
N3 C19 C18 121.5(3) . . ?
N3 C19 C20 115.7(2) . . ?
C18 C19 C20 122.8(2) . . ?
N4 C20 C21 121.1(3) . . ?
N4 C20 C19 115.6(2) . . ?
C21 C20 C19 123.3(2) . . ?
C22 C21 C20 119.4(3) . . ?
C22 C21 H21 120.3 . . ?
C20 C21 H21 120.3 . . ?
C23 C22 C21 119.5(3) . . ?
C23 C22 H22 120.3 . . ?
C21 C22 H22 120.3 . . ?
C22 C23 C24 118.4(3) . . ?
C22 C23 H23 120.8 . . ?
C24 C23 H23 120.8 . . ?
N4 C24 C23 122.5(3) . . ?
N4 C24 H24 118.7 . . ?
C23 C24 H24 118.7 . . ?

loop_
_geom_bond_atom_site_label_1
_geom_bond_atom_site_label_2
_geom_bond_distance
_geom_bond_site_symmetry_2
_geom_bond_publ_flag
Zn1 O1 2.0706(18) . ?
Zn1 N3 2.101(2) . ?
Zn1 N4 2.108(2) . ?
Zn1 O6 2.1152(19) . ?
Zn1 O3 2.120(2) . ?
Zn1 O8 2.129(2) . ?
O1 C1 1.256(3) . ?
O2 C1 1.238(3) . ?
O3 N1 1.331(3) . ?
O4 C7 1.316(3) . ?
O4 H4A 0.8700 . ?
O5 C7 1.203(3) . ?
O6 C8 1.279(3) . ?
O7 C8 1.217(4) . ?
O8 N2 1.339(3) . ?
O9 C14 1.323(3) . ?
O9 H9 0.8701 . ?
O10 C14 1.214(3) . ?
N1 C6 1.348(3) . ?
N1 C2 1.360(3) . ?
N2 C13 1.344(3) . ?
N2 C9 1.359(3) . ?
N3 C15 1.337(4) . ?
N3 C19 1.341(3) . ?
N4 C24 1.339(4) . ?
N4 C20 1.351(3) . ?
C1 C2 1.518(4) . ?
C2 C3 1.381(4) . ?
C3 C4 1.376(4) . ?
C3 H3 0.9500 . ?
C4 C5 1.390(4) . ?
C4 H4 0.9500 . ?
C5 C6 1.381(4) . ?
C5 C7 1.494(4) . ?
C6 H6 0.9500 . ?
C8 C9 1.522(4) . ?
C9 C10 1.382(4) . ?
C10 C11 1.379(4) . ?
C10 H10 0.9500 . ?
C11 C12 1.389(4) . ?
C11 H11 0.9500 . ?
C12 C13 1.379(4) . ?
C12 C14 1.490(4) . ?
C13 H13 0.9500 . ?
C15 C16 1.379(4) . ?
C15 H15 0.9500 . ?
C16 C17 1.385(4) . ?
C16 H16 0.9500 . ?
C17 C18 1.392(4) . ?
C17 H17 0.9500 . ?
C18 C19 1.387(4) . ?
C18 H18 0.9500 . ?
C19 C20 1.489(4) . ?
C20 C21 1.387(4) . ?
C21 C22 1.384(4) . ?
C21 H21 0.9500 . ?
C22 C23 1.381(4) . ?
C22 H22 0.9500 . ?
C23 C24 1.387(4) . ?
C23 H23 0.9500 . ?
C24 H24 0.9500 . ?

loop_
_geom_hbond_atom_site_label_D
_geom_hbond_atom_site_label_H
_geom_hbond_atom_site_label_A
_geom_hbond_distance_DH
_geom_hbond_distance_HA
_geom_hbond_distance_DA
_geom_hbond_angle_DHA
_geom_hbond_site_symmetry_A
_geom_hbond_publ_flag
O4 H4A O2 0.87 1.69 2.556(3) 176 1_554 yes
O9 H9 O6 0.87 1.77 2.631(3) 172 1_556 yes
C3 H3 O5 0.95 2.32 3.084(3) 137 4_566 yes
C10 H10 O10 0.95 2.51 3.330(3) 145 4_565 yes
C17 H17 O3 0.95 2.34 3.201(3) 151 4_576 y
C23 H23 O7 0.95 2.42 3.283(4) 151 3_665 yes

loop_
_geom_torsion_atom_site_label_1
_geom_torsion_atom_site_label_2
_geom_torsion_atom_site_label_3
_geom_torsion_atom_site_label_4
_geom_torsion
_geom_torsion_site_symmetry_1
_geom_torsion_site_symmetry_2
_geom_torsion_site_symmetry_3
_geom_torsion_site_symmetry_4
_geom_torsion_publ_flag
Zn1 O3 N1 C6 -131.1(2) . . . . ?
Zn1 O3 N1 C2 49.8(3) . . . . ?
Zn1 O8 N2 C13 -120.5(2) . . . . ?
Zn1 O8 N2 C9 57.6(3) . . . . ?
Zn1 O1 C1 O2 -174.4(2) . . . . ?
Zn1 O1 C1 C2 8.7(4) . . . . ?
O3 N1 C2 C3 -176.5(2) . . . . ?
C6 N1 C2 C3 4.5(4) . . . . ?
O3 N1 C2 C1 3.7(4) . . . . ?
C6 N1 C2 C1 -175.4(2) . . . . ?
O2 C1 C2 N1 144.4(3) . . . . ?
O1 C1 C2 N1 -38.4(4) . . . . ?
O2 C1 C2 C3 -35.4(4) . . . . ?
O1 C1 C2 C3 141.8(3) . . . . ?
N1 C2 C3 C4 -1.4(4) . . . . ?
C1 C2 C3 C4 178.4(3) . . . . ?
C2 C3 C4 C5 -2.8(4) . . . . ?
C3 C4 C5 C6 4.0(4) . . . . ?
C3 C4 C5 C7 -176.2(3) . . . . ?
O3 N1 C6 C5 177.7(2) . . . . ?
C2 N1 C6 C5 -3.2(4) . . . . ?
C4 C5 C6 N1 -1.1(4) . . . . ?
C7 C5 C6 N1 179.1(2) . . . . ?
C6 C5 C7 O5 -174.4(3) . . . . ?
C4 C5 C7 O5 5.8(4) . . . . ?
C6 C5 C7 O4 4.9(4) . . . . ?
C4 C5 C7 O4 -174.9(3) . . . . ?
Zn1 O6 C8 O7 -159.7(3) . . . . ?
Zn1 O6 C8 C9 23.1(4) . . . . ?
O8 N2 C9 C10 -175.3(3) . . . . ?
C13 N2 C9 C10 2.8(4) . . . . ?
O8 N2 C9 C8 5.3(4) . . . . ?
C13 N2 C9 C8 -176.6(3) . . . . ?
O7 C8 C9 N2 128.5(3) . . . . ?
O6 C8 C9 N2 -54.1(4) . . . . ?
O7 C8 C9 C10 -50.9(4) . . . . ?
O6 C8 C9 C10 126.5(3) . . . . ?
N2 C9 C10 C11 0.2(4) . . . . ?
C8 C9 C10 C11 179.6(3) . . . . ?
C9 C10 C11 C12 -2.4(4) . . . . ?
C10 C11 C12 C13 1.7(4) . . . . ?
C10 C11 C12 C14 179.5(3) . . . . ?
O8 N2 C13 C12 174.6(2) . . . . ?
C9 N2 C13 C12 -3.5(4) . . . . ?
C11 C12 C13 N2 1.1(4) . . . . ?
C14 C12 C13 N2 -176.6(3) . . . . ?
C13 C12 C14 O10 173.7(3) . . . . ?
C11 C12 C14 O10 -4.0(4) . . . . ?
C13 C12 C14 O9 -5.6(4) . . . . ?
C11 C12 C14 O9 176.7(3) . . . . ?
C19 N3 C15 C16 -1.3(4) . . . . ?
Zn1 N3 C15 C16 179.2(2) . . . . ?
N3 C15 C16 C17 0.9(4) . . . . ?
C15 C16 C17 C18 0.4(4) . . . . ?
C16 C17 C18 C19 -1.3(4) . . . . ?
C15 N3 C19 C18 0.3(4) . . . . ?
Zn1 N3 C19 C18 180.0(2) . . . . ?
C15 N3 C19 C20 179.7(2) . . . . ?
Zn1 N3 C19 C20 -0.7(3) . . . . ?
C17 C18 C19 N3 0.9(4) . . . . ?
C17 C18 C19 C20 -178.4(3) . . . . ?
C24 N4 C20 C21 0.0(4) . . . . ?
Zn1 N4 C20 C21 -178.8(2) . . . . ?
C24 N4 C20 C19 179.3(2) . . . . ?
Zn1 N4 C20 C19 0.5(3) . . . . ?
N3 C19 C20 N4 0.1(4) . . . . ?
C18 C19 C20 N4 179.5(2) . . . . ?
N3 C19 C20 C21 179.4(3) . . . . ?
C18 C19 C20 C21 -1.3(4) . . . . ?
N4 C20 C21 C22 1.3(4) . . . . ?
C19 C20 C21 C22 -178.0(3) . . . . ?
C20 C21 C22 C23 -1.3(4) . . . . ?
C21 C22 C23 C24 0.0(4) . . . . ?
C20 N4 C24 C23 -1.3(4) . . . . ?
Zn1 N4 C24 C23 177.3(2) . . . . ?
C22 C23 C24 N4 1.3(4) . . . . ?
